data_7230309
loop_
_publ_author_name
'Mondal, Pradip Kumar'
'Rao, Varun'
'Chopra, Deepak'

_publ_section_title
;
 Capturing the metastable state in the spontaneous and reversible
 single-crystal-to-single-crystal phase transition of riluzolium oxalate
;
_journal_issue 15
_journal_name_full CrystEngComm
_journal_page_first 2079
_journal_paper_doi 10.1039/C8CE00283E
_journal_volume 20
_journal_year 2018
_chemical_formula_sum 'C18 H12 F6 N4 O6 S2'
_chemical_formula_weight 558.44
_space_group_crystal_system monoclinic
_space_group_IT_number 9
_space_group_name_Hall 'C -2yc'
_space_group_name_H-M_alt 'C 1 c 1'
_symmetry_space_group_name_Hall 'C -2yc'
_symmetry_space_group_name_H-M 'C 1 c 1'
_atom_sites_solution_hydrogens mixed
_audit_creation_method SHELXL-2016/6
_audit_update_record
;
2017-11-20 deposited with the CCDC.
2018-03-19 downloaded from the CCDC.
;
_cell_angle_alpha 90
_cell_angle_beta 101.624(9)
_cell_angle_gamma 90
_cell_formula_units_Z 8
_cell_length_a 18.786(3)
_cell_length_b 20.184(3)
_cell_length_c 11.6566(17)
_cell_measurement_reflns_used 2858
_cell_measurement_temperature 100(2)
_cell_measurement_theta_max 29.77
_cell_measurement_theta_min 2.69
_cell_volume 4329.3(11)
_computing_cell_refinement 'Bruker SAINT'
_computing_data_collection 'Bruker APEX2'
_computing_data_reduction 'Bruker SAINT'
_computing_molecular_graphics 'Bruker SHELXTL'
_computing_publication_material 'Bruker SHELXTL'
_computing_structure_refinement 'SHELXL-2016/6 (Sheldrick, 2016)'
_computing_structure_solution 'SHELXT 2014/4 (Sheldrick, 2014)'
_diffrn_ambient_temperature 100(2)
_diffrn_measured_fraction_theta_full 0.999
_diffrn_measured_fraction_theta_max 0.999
_diffrn_measurement_device_type 'Bruker APEX-II CCD'
_diffrn_measurement_method '\f and \w scans'
_diffrn_radiation_type MoK\a
_diffrn_radiation_wavelength 0.71073
_diffrn_reflns_av_R_equivalents 0.1434
_diffrn_reflns_av_unetI/netI 0.2519
_diffrn_reflns_Laue_measured_fraction_full 0.999
_diffrn_reflns_Laue_measured_fraction_max 0.999
_diffrn_reflns_limit_h_max 25
_diffrn_reflns_limit_h_min -26
_diffrn_reflns_limit_k_max 28
_diffrn_reflns_limit_k_min -23
_diffrn_reflns_limit_l_max 14
_diffrn_reflns_limit_l_min -16
_diffrn_reflns_number 9372
_diffrn_reflns_point_group_measured_fraction_full 0.594
_diffrn_reflns_point_group_measured_fraction_max 0.580
_diffrn_reflns_theta_full 25.242
_diffrn_reflns_theta_max 29.571
_diffrn_reflns_theta_min 2.494
_exptl_absorpt_coefficient_mu 0.344
_exptl_absorpt_correction_T_max 0.7460
_exptl_absorpt_correction_T_min 0.5119
_exptl_absorpt_correction_type multi-scan
_exptl_absorpt_process_details 'SADABS 2014/4'
_exptl_crystal_density_diffrn 1.713
_exptl_crystal_description Plate
_exptl_crystal_F_000 2256
_exptl_crystal_size_max 0.190
_exptl_crystal_size_mid 0.170
_exptl_crystal_size_min 0.050
_refine_diff_density_max 0.513
_refine_diff_density_min -0.504
_refine_diff_density_rms 0.108
_refine_ls_abs_structure_details
;
 Classical Flack method preferred over Parsons because s.u. lower.
;
_refine_ls_abs_structure_Flack 0.19(13)
_refine_ls_extinction_method none
_refine_ls_goodness_of_fit_ref 0.940
_refine_ls_hydrogen_treatment mixed
_refine_ls_matrix_type full
_refine_ls_number_parameters 687
_refine_ls_number_reflns 7045
_refine_ls_number_restraints 2
_refine_ls_restrained_S_all 0.940
_refine_ls_R_factor_all 0.1697
_refine_ls_R_factor_gt 0.0736
_refine_ls_shift/su_max 0.000
_refine_ls_shift/su_mean 0.000
_refine_ls_structure_factor_coef Fsqd
_refine_ls_weighting_details 'w=1/[\s^2^(Fo^2^)+(0.0140P)^2^] where P=(Fo^2^+2Fc^2^)/3'
_refine_ls_weighting_scheme calc
_refine_ls_wR_factor_gt 0.1309
_refine_ls_wR_factor_ref 0.1626
_reflns_Friedel_coverage 0.159
_reflns_Friedel_fraction_full 0.187
_reflns_Friedel_fraction_max 0.159
_reflns_number_gt 3956
_reflns_number_total 7045
_reflns_threshold_expression 'I > 2\s(I)'
_cod_data_source_file c8ce00283e2.cif
_cod_data_source_block RZ-OA-100K
_cod_depositor_comments 'Adding full bibliography for 7230307--7230312.cif.'
_cod_original_cell_volume 4329.4(11)
_cod_database_code 7230309
_shelx_shelxl_version_number 2016/6
_shelx_space_group_comment
;
The symmetry employed for this shelxl refinement is uniquely defined
by the following loop, which should always be used as a source of
symmetry information in preference to the above space-group names.
They are only intended as comments.
;
_shelx_estimated_absorpt_t_min 0.938
_shelx_estimated_absorpt_t_max 0.983

loop_
_space_group_symop_operation_xyz
'x, y, z'
'x, -y, z+1/2'
'x+1/2, y+1/2, z'
'x+1/2, -y+1/2, z+1/2'

loop_
_atom_site_label
_atom_site_type_symbol
_atom_site_fract_x
_atom_site_fract_y
_atom_site_fract_z
_atom_site_U_iso_or_equiv
_atom_site_adp_type
_atom_site_occupancy
_atom_site_site_symmetry_order
_atom_site_calc_flag
_atom_site_refinement_flags_posn
_atom_site_refinement_flags_adp
S1 S 0.39587(12) 0.08847(9) 0.54237(15) 0.0180(4) Uani 1 1 d . .
S2 S 0.56985(12) -0.16145(9) 0.42955(16) 0.0199(5) Uani 1 1 d . .
S3 S 0.58586(12) 0.66399(9) 0.94077(16) 0.0207(5) Uani 1 1 d . .
S4 S 0.42923(11) 0.42508(9) 0.05268(15) 0.0175(4) Uani 1 1 d . .
F1 F 0.1947(3) -0.1020(3) 0.8471(4) 0.0435(16) Uani 1 1 d . .
F2 F 0.1939(3) -0.0555(3) 0.6815(4) 0.0427(15) Uani 1 1 d . .
F3 F 0.2903(3) -0.1051(2) 0.7710(4) 0.0331(13) Uani 1 1 d . .
F4 F 0.8037(3) -0.2479(2) 0.2311(4) 0.0282(11) Uani 1 1 d . .
F5 F 0.7929(3) -0.3061(3) 0.0736(5) 0.0387(14) Uani 1 1 d . .
F6 F 0.7884(3) -0.1988(3) 0.0651(4) 0.0350(13) Uani 1 1 d . .
F7 F 0.7915(3) 0.7525(3) 0.5566(5) 0.0399(14) Uani 1 1 d . .
F8 F 0.8052(3) 0.7849(2) 0.7338(4) 0.0358(13) Uani 1 1 d . .
F9 F 0.7744(3) 0.8546(3) 0.5942(5) 0.0469(16) Uani 1 1 d . .
F10 F 0.2015(3) 0.6049(3) 0.3379(5) 0.0406(14) Uani 1 1 d . .
F11 F 0.1952(3) 0.5301(3) 0.2058(5) 0.0478(16) Uani 1 1 d . .
F12 F 0.1943(4) 0.5021(3) 0.3805(6) 0.0519(17) Uani 1 1 d . .
O1 O 0.2552(4) -0.0123(3) 0.8479(5) 0.0289(15) Uani 1 1 d . .
O2 O 0.5219(3) 0.4119(2) 0.8834(4) 0.0198(13) Uani 1 1 d . .
O3 O 0.5333(3) 0.4510(2) 0.7081(4) 0.0204(13) Uani 1 1 d . .
O4 O 0.4871(3) 0.3337(3) 0.6102(4) 0.0229(14) Uani 1 1 d . .
O5 O 0.4788(3) 0.2943(2) 0.7863(5) 0.0220(13) Uani 1 1 d . .
O6 O 0.6972(3) -0.2581(3) 0.1090(5) 0.0262(14) Uani 1 1 d . .
O7 O 0.4875(4) 0.0852(2) 0.3713(5) 0.0247(14) Uani 1 1 d . .
O8 O 0.4970(4) 0.0479(2) 0.1943(5) 0.0282(15) Uani 1 1 d . .
O9 O 0.4738(4) 0.2109(3) 0.2864(5) 0.0261(14) Uani 1 1 d . .
O10 O 0.4811(4) 0.1719(3) 0.1094(5) 0.0258(15) Uani 1 1 d . .
O11 O 0.6938(3) 0.7845(3) 0.6220(5) 0.0265(14) Uani 1 1 d . .
O12 O 0.2953(3) 0.5448(3) 0.3410(5) 0.0242(13) Uani 1 1 d . .
N1 N 0.4627(4) 0.2050(3) 0.5221(6) 0.0180(15) Uani 1 1 d . .
H1A H 0.475(5) 0.187(4) 0.457(7) 0.022 Uiso 1 1 d . U
H1B H 0.470(5) 0.248(4) 0.538(7) 0.022 Uiso 1 1 d . U
N2 N 0.4196(4) 0.1828(3) 0.6922(5) 0.0156(14) Uani 1 1 d . .
H2 H 0.438(4) 0.221(4) 0.724(7) 0.019 Uiso 1 1 d . U
N3 N 0.5032(4) -0.0467(3) 0.4581(6) 0.0175(15) Uani 1 1 d . .
H3A H 0.491(5) 0.000(4) 0.440(7) 0.021 Uiso 1 1 d . U
H3B H 0.489(5) -0.065(4) 0.515(7) 0.021 Uiso 1 1 d . U
N4 N 0.5458(4) -0.0628(3) 0.2869(5) 0.0173(15) Uani 1 1 d . .
H4 H 0.517(6) -0.019(5) 0.239(8) 0.05(3) Uiso 1 1 d . .
N5 N 0.5378(4) 0.5421(3) 0.9703(6) 0.0189(15) Uani 1 1 d . .
H5A H 0.526(5) 0.500(4) 0.943(7) 0.023 Uiso 1 1 d . U
H5B H 0.519(5) 0.558(4) 1.028(7) 0.023 Uiso 1 1 d . U
N6 N 0.5833(3) 0.5638(3) 0.8036(5) 0.0125(13) Uani 1 1 d . .
H6 H 0.559(4) 0.510(4) 0.758(6) 0.02(2) Uiso 1 1 d . .
N7 N 0.4801(4) 0.3019(3) 0.0297(6) 0.0175(15) Uani 1 1 d . .
H7A H 0.486(5) 0.266(4) 0.051(8) 0.021 Uiso 1 1 d . U
H7B H 0.490(5) 0.310(4) -0.046(7) 0.021 Uiso 1 1 d . U
N8 N 0.4375(4) 0.3293(3) 0.1997(6) 0.0156(14) Uani 1 1 d . .
H8 H 0.454(5) 0.294(4) 0.221(7) 0.019 Uiso 1 1 d . U
C1 C 0.4298(5) 0.1669(4) 0.5861(6) 0.0179(18) Uani 1 1 d . .
C2 C 0.3792(4) 0.1369(3) 0.7407(6) 0.0137(16) Uani 1 1 d . .
C5 C 0.2988(5) 0.0354(4) 0.8053(7) 0.0204(18) Uani 1 1 d . .
C6 C 0.3212(4) 0.0286(4) 0.7003(6) 0.0169(17) Uani 1 1 d . .
H6A H 0.310283 -0.009576 0.652267 0.020 Uiso 1 1 calc R U
C12 C 0.5845(5) -0.1070(4) 0.2353(6) 0.0192(18) Uani 1 1 d . .
C35 C 0.3928(4) 0.4361(4) 0.1775(6) 0.0130(15) Uani 1 1 d . .
C29 C 0.4520(4) 0.3438(4) 0.0937(6) 0.0162(17) Uani 1 1 d . .
C22 C 0.6147(4) 0.6141(3) 0.7497(6) 0.0164(17) Uani 1 1 d . .
C7 C 0.3613(4) 0.0819(4) 0.6693(6) 0.0164(17) Uani 1 1 d . .
C21 C 0.5657(4) 0.5815(3) 0.9052(6) 0.0160(17) Uani 1 1 d . .
C9 C 0.5177(5) 0.4061(4) 0.7757(6) 0.0161(17) Uani 1 1 d . .
C26 C 0.6481(5) 0.7298(4) 0.7739(7) 0.024(2) Uani 1 1 d . .
H26 H 0.650596 0.770522 0.815444 0.029 Uiso 1 1 calc R U
C4 C 0.3139(5) 0.0905(4) 0.8763(7) 0.0215(18) Uani 1 1 d . .
H4A H 0.295525 0.093426 0.946292 0.026 Uiso 1 1 calc R U
C34 C 0.3574(4) 0.4921(4) 0.2069(6) 0.0192(17) Uani 1 1 d . .
H34 H 0.352272 0.531060 0.160182 0.023 Uiso 1 1 calc R U
C13 C 0.6046(5) -0.0998(4) 0.1265(7) 0.024(2) Uani 1 1 d . .
H13 H 0.591364 -0.060969 0.081119 0.029 Uiso 1 1 calc R U
C10 C 0.4921(5) 0.3390(4) 0.7188(7) 0.0189(18) Uani 1 1 d . .
C28 C 0.7632(6) 0.7932(4) 0.6279(8) 0.031(2) Uani 1 1 d . .
C18 C 0.7687(5) -0.2517(4) 0.1210(8) 0.032(2) Uani 1 1 d . .
C33 C 0.3298(5) 0.4877(4) 0.3087(7) 0.0207(18) Uani 1 1 d . .
C23 C 0.6381(5) 0.6100(4) 0.6457(7) 0.0217(18) Uani 1 1 d . .
H23 H 0.635185 0.569523 0.603568 0.026 Uiso 1 1 calc R U
C20 C 0.4803(5) 0.1651(4) 0.2160(7) 0.0169(17) Uani 1 1 d . .
C32 C 0.3399(5) 0.4323(4) 0.3797(7) 0.0213(18) Uani 1 1 d . .
H32 H 0.321404 0.431921 0.449830 0.026 Uiso 1 1 calc R U
C3 C 0.3555(5) 0.1414(4) 0.8459(6) 0.0218(19) Uani 1 1 d . .
H3 H 0.367635 0.178703 0.895705 0.026 Uiso 1 1 calc R U
C16 C 0.6417(4) -0.2152(4) 0.2596(7) 0.0204(17) Uani 1 1 d . .
H16 H 0.654570 -0.254575 0.303422 0.025 Uiso 1 1 calc R U
C30 C 0.4029(4) 0.3795(4) 0.2472(6) 0.0159(16) Uani 1 1 d . .
C11 C 0.5356(4) -0.0831(3) 0.3918(6) 0.0154(16) Uani 1 1 d . .
C31 C 0.3764(4) 0.3777(4) 0.3503(6) 0.0181(17) Uani 1 1 d . .
H31 H 0.383280 0.339697 0.399285 0.022 Uiso 1 1 calc R U
C25 C 0.6713(4) 0.7244(4) 0.6691(7) 0.0189(17) Uani 1 1 d . .
C15 C 0.6598(4) -0.2053(4) 0.1529(7) 0.0220(18) Uani 1 1 d . .
C19 C 0.4891(5) 0.0934(4) 0.2664(6) 0.0208(19) Uani 1 1 d . .
C17 C 0.6035(5) -0.1642(4) 0.3001(7) 0.0190(17) Uani 1 1 d . .
C36 C 0.2239(5) 0.5445(4) 0.3168(8) 0.031(2) Uani 1 1 d . .
C27 C 0.6213(4) 0.6733(4) 0.8147(7) 0.0182(18) Uani 1 1 d . .
C24 C 0.6661(5) 0.6666(4) 0.6037(7) 0.0197(18) Uani 1 1 d . .
H24 H 0.681567 0.665725 0.531000 0.024 Uiso 1 1 calc R U
C8 C 0.2352(5) -0.0679(4) 0.7865(7) 0.029(2) Uani 1 1 d . .
C14 C 0.6427(5) -0.1483(4) 0.0866(7) 0.027(2) Uani 1 1 d . .
H14 H 0.657632 -0.143416 0.013913 0.033 Uiso 1 1 calc R U

loop_
_atom_site_aniso_label
_atom_site_aniso_U_11
_atom_site_aniso_U_22
_atom_site_aniso_U_33
_atom_site_aniso_U_23
_atom_site_aniso_U_13
_atom_site_aniso_U_12
S1 0.0233(12) 0.0155(8) 0.0170(9) -0.0041(7) 0.0086(7) -0.0055(8)
S2 0.0253(13) 0.0167(8) 0.0188(10) 0.0046(8) 0.0068(8) 0.0058(9)
S3 0.0279(14) 0.0151(8) 0.0202(10) -0.0054(8) 0.0079(8) -0.0067(9)
S4 0.0217(12) 0.0141(8) 0.0183(9) 0.0028(7) 0.0077(7) 0.0039(8)
F1 0.054(4) 0.036(3) 0.041(3) 0.011(3) 0.011(3) -0.021(3)
F2 0.030(3) 0.056(3) 0.035(3) 0.020(3) -0.009(2) -0.020(3)
F3 0.044(4) 0.018(2) 0.037(3) 0.002(2) 0.007(2) 0.002(2)
F4 0.023(3) 0.033(2) 0.030(2) -0.005(2) 0.007(2) -0.004(2)
F5 0.034(4) 0.036(3) 0.051(3) -0.018(3) 0.020(3) 0.004(3)
F6 0.029(3) 0.042(3) 0.036(3) 0.001(2) 0.011(2) -0.001(3)
F7 0.036(4) 0.050(3) 0.039(3) 0.005(3) 0.020(2) 0.010(3)
F8 0.026(3) 0.031(3) 0.046(3) 0.007(2) -0.005(2) -0.001(2)
F9 0.044(4) 0.033(3) 0.065(4) 0.023(3) 0.016(3) -0.004(3)
F10 0.040(4) 0.032(3) 0.054(3) -0.011(3) 0.019(3) 0.013(3)
F11 0.038(4) 0.051(3) 0.047(3) -0.020(3) -0.008(3) 0.011(3)
F12 0.043(4) 0.047(3) 0.075(4) 0.004(3) 0.033(3) -0.007(3)
O1 0.037(4) 0.021(3) 0.032(3) 0.004(3) 0.017(3) -0.003(3)
O2 0.035(4) 0.015(2) 0.012(3) -0.001(2) 0.010(2) -0.003(2)
O3 0.038(4) 0.011(2) 0.014(3) 0.002(2) 0.009(2) -0.004(2)
O4 0.039(4) 0.017(2) 0.014(3) -0.002(2) 0.011(2) -0.005(3)
O5 0.029(4) 0.013(2) 0.025(3) -0.001(2) 0.009(2) -0.004(2)
O6 0.016(4) 0.029(3) 0.036(3) -0.016(3) 0.011(2) -0.004(3)
O7 0.049(4) 0.014(2) 0.013(3) 0.002(2) 0.010(2) 0.001(3)
O8 0.062(5) 0.012(2) 0.013(3) 0.002(2) 0.012(3) 0.012(3)
O9 0.046(4) 0.014(2) 0.019(3) -0.002(2) 0.009(3) -0.001(3)
O10 0.048(4) 0.015(3) 0.017(3) 0.003(2) 0.014(3) 0.002(3)
O11 0.019(4) 0.017(3) 0.044(4) 0.007(3) 0.008(3) -0.006(3)
O12 0.019(4) 0.026(3) 0.029(3) -0.013(2) 0.007(2) -0.004(3)
N1 0.029(4) 0.014(3) 0.013(3) -0.003(3) 0.008(3) -0.004(3)
N2 0.016(4) 0.012(3) 0.020(3) -0.007(3) 0.007(3) 0.000(3)
N3 0.023(4) 0.014(3) 0.017(3) 0.001(3) 0.008(3) 0.003(3)
N4 0.028(4) 0.017(3) 0.008(3) -0.004(2) 0.006(2) -0.005(3)
N5 0.024(4) 0.013(3) 0.021(3) -0.002(3) 0.008(3) 0.001(3)
N6 0.014(4) 0.013(3) 0.012(3) 0.001(2) 0.007(2) -0.001(3)
N7 0.027(4) 0.011(3) 0.016(3) 0.003(2) 0.008(3) -0.003(3)
N8 0.018(4) 0.010(3) 0.019(3) 0.001(2) 0.001(3) 0.005(3)
C1 0.022(5) 0.020(4) 0.010(3) -0.001(3) 0.000(3) 0.004(3)
C2 0.008(4) 0.012(3) 0.022(4) 0.008(3) 0.003(3) -0.001(3)
C5 0.028(5) 0.014(3) 0.022(4) 0.008(3) 0.010(3) 0.003(3)
C6 0.017(5) 0.014(3) 0.020(4) -0.008(3) 0.006(3) -0.006(3)
C12 0.023(5) 0.017(3) 0.015(4) 0.000(3) -0.005(3) -0.003(3)
C35 0.007(4) 0.018(3) 0.014(3) -0.002(3) 0.003(3) 0.003(3)
C29 0.016(5) 0.012(3) 0.019(4) 0.000(3) 0.001(3) -0.002(3)
C22 0.021(5) 0.009(3) 0.019(4) 0.000(3) 0.004(3) -0.001(3)
C7 0.016(5) 0.018(4) 0.017(4) -0.001(3) 0.007(3) -0.001(3)
C21 0.023(5) 0.010(3) 0.017(4) -0.008(3) 0.007(3) -0.005(3)
C9 0.021(5) 0.011(3) 0.017(4) 0.002(3) 0.006(3) -0.004(3)
C26 0.033(6) 0.012(3) 0.024(4) 0.001(3) 0.000(4) 0.001(4)
C4 0.018(5) 0.020(4) 0.028(4) 0.006(3) 0.009(3) 0.000(3)
C34 0.011(4) 0.024(4) 0.023(4) -0.002(3) 0.003(3) 0.001(3)
C13 0.030(6) 0.027(4) 0.018(4) -0.007(3) 0.008(3) -0.013(4)
C10 0.028(5) 0.015(3) 0.014(4) 0.002(3) 0.004(3) 0.004(3)
C28 0.030(6) 0.024(4) 0.040(5) 0.010(4) 0.009(4) 0.003(4)
C18 0.024(6) 0.027(4) 0.046(6) -0.008(4) 0.012(4) -0.004(4)
C33 0.023(5) 0.013(3) 0.026(4) -0.008(3) 0.003(3) 0.000(3)
C23 0.026(5) 0.019(4) 0.020(4) 0.003(3) 0.007(3) 0.000(4)
C20 0.016(5) 0.013(3) 0.022(4) 0.003(3) 0.006(3) 0.000(3)
C32 0.028(5) 0.021(3) 0.017(4) -0.001(3) 0.010(3) -0.004(4)
C3 0.034(6) 0.019(4) 0.014(4) -0.007(3) 0.008(3) 0.000(4)
C16 0.012(5) 0.021(4) 0.027(4) -0.002(3) 0.003(3) -0.001(3)
C30 0.012(4) 0.018(3) 0.018(4) -0.005(3) 0.005(3) 0.000(3)
C11 0.016(5) 0.010(3) 0.020(4) 0.002(3) 0.005(3) 0.001(3)
C31 0.017(5) 0.017(3) 0.023(4) 0.002(3) 0.008(3) -0.007(3)
C25 0.010(4) 0.022(4) 0.025(4) 0.004(3) 0.002(3) -0.005(3)
C15 0.009(5) 0.026(4) 0.033(4) -0.015(4) 0.010(3) -0.008(3)
C19 0.038(6) 0.013(3) 0.011(4) 0.000(3) 0.006(3) -0.003(4)
C17 0.008(5) 0.021(4) 0.031(4) -0.003(3) 0.011(3) 0.003(3)
C36 0.017(5) 0.030(4) 0.047(5) -0.012(4) 0.010(4) -0.003(4)
C27 0.016(5) 0.014(3) 0.025(4) -0.005(3) 0.006(3) -0.006(3)
C24 0.018(5) 0.018(4) 0.022(4) 0.001(3) 0.002(3) 0.001(3)
C8 0.024(5) 0.030(4) 0.029(4) 0.010(4) -0.004(3) -0.008(4)
C14 0.027(6) 0.035(5) 0.023(4) -0.004(4) 0.012(4) -0.007(4)

loop_
_atom_type_symbol
_atom_type_description
_atom_type_scat_dispersion_real
_atom_type_scat_dispersion_imag
_atom_type_scat_source
C C 0.0033 0.0016 'International Tables Vol C Tables 4.2.6.8 and 6.1.1.4'
H H 0.0000 0.0000 'International Tables Vol C Tables 4.2.6.8 and 6.1.1.4'
N N 0.0061 0.0033 'International Tables Vol C Tables 4.2.6.8 and 6.1.1.4'
O O 0.0106 0.0060 'International Tables Vol C Tables 4.2.6.8 and 6.1.1.4'
F F 0.0171 0.0103 'International Tables Vol C Tables 4.2.6.8 and 6.1.1.4'
S S 0.1246 0.1234 'International Tables Vol C Tables 4.2.6.8 and 6.1.1.4'

loop_
_geom_angle_atom_site_label_1
_geom_angle_atom_site_label_2
_geom_angle_atom_site_label_3
_geom_angle
C7 S1 C1 89.9(4)
C11 S2 C17 89.4(4)
C21 S3 C27 90.2(4)
C29 S4 C35 90.4(4)
C8 O1 C5 120.0(7)
C9 O3 H6 118(3)
C18 O6 C15 116.7(6)
C19 O8 H4 119(4)
C28 O11 C25 117.7(7)
C36 O12 C33 116.3(6)
C1 N1 H1A 118(6)
C1 N1 H1B 121(6)
H1A N1 H1B 121(8)
C1 N2 C2 114.2(7)
C1 N2 H2 119(5)
C2 N2 H2 127(5)
C11 N3 H3A 122(5)
C11 N3 H3B 118(6)
H3A N3 H3B 120(8)
C11 N4 C12 112.9(6)
C11 N4 H4 124(5)
C12 N4 H4 122(5)
C21 N5 H5A 118(5)
C21 N5 H5B 121(6)
H5A N5 H5B 119(8)
C21 N6 C22 114.1(6)
C21 N6 H6 119(4)
C22 N6 H6 126(4)
C29 N7 H7A 118(7)
C29 N7 H7B 126(5)
H7A N7 H7B 116(9)
C29 N8 C30 114.0(6)
C29 N8 H8 110(6)
C30 N8 H8 136(6)
N1 C1 N2 124.1(7)
N1 C1 S1 123.6(6)
N2 C1 S1 112.3(6)
C7 C2 N2 112.1(7)
C7 C2 C3 120.0(7)
N2 C2 C3 127.9(7)
C6 C5 C4 123.3(8)
C6 C5 O1 123.0(7)
C4 C5 O1 113.6(7)
C5 C6 C7 115.3(7)
C5 C6 H6A 122.3
C7 C6 H6A 122.3
N4 C12 C17 113.9(7)
N4 C12 C13 126.5(7)
C17 C12 C13 119.6(8)
C34 C35 C30 122.7(7)
C34 C35 S4 126.7(6)
C30 C35 S4 110.6(6)
N7 C29 N8 124.1(7)
N7 C29 S4 124.0(6)
N8 C29 S4 111.9(6)
C23 C22 N6 126.7(7)
C23 C22 C27 121.1(7)
N6 C22 C27 112.2(7)
C2 C7 C6 122.5(7)
C2 C7 S1 111.2(6)
C6 C7 S1 126.2(6)
N5 C21 N6 124.1(6)
N5 C21 S3 123.2(6)
N6 C21 S3 112.7(6)
O2 C9 O3 125.5(7)
O2 C9 C10 117.8(6)
O3 C9 C10 116.7(6)
C27 C26 C25 116.4(7)
C27 C26 H26 121.8
C25 C26 H26 121.8
C3 C4 C5 120.3(8)
C3 C4 H4A 119.8
C5 C4 H4A 119.8
C35 C34 C33 115.9(7)
C35 C34 H34 122.1
C33 C34 H34 122.1
C14 C13 C12 119.6(8)
C14 C13 H13 120.2
C12 C13 H13 120.2
O5 C10 O4 126.0(7)
O5 C10 C9 116.5(6)
O4 C10 C9 117.4(6)
O11 C28 F9 109.0(7)
O11 C28 F8 115.5(8)
F9 C28 F8 106.9(8)
O11 C28 F7 113.5(8)
F9 C28 F7 106.3(8)
F8 C28 F7 105.1(7)
F4 C18 O6 113.8(8)
F4 C18 F6 107.1(7)
O6 C18 F6 113.4(8)
F4 C18 F5 107.7(8)
O6 C18 F5 107.2(7)
F6 C18 F5 107.5(8)
C32 C33 C34 122.3(8)
C32 C33 O12 121.1(8)
C34 C33 O12 116.4(7)
C22 C23 C24 118.3(8)
C22 C23 H23 120.9
C24 C23 H23 120.9
O10 C20 O9 126.0(7)
O10 C20 C19 117.0(6)
O9 C20 C19 117.0(6)
C31 C32 C33 120.9(8)
C31 C32 H32 119.6
C33 C32 H32 119.6
C4 C3 C2 118.4(7)
C4 C3 H3 120.8
C2 C3 H3 120.8
C15 C16 C17 116.1(8)
C15 C16 H16 121.9
C17 C16 H16 121.9
N8 C30 C31 127.4(7)
N8 C30 C35 112.9(7)
C31 C30 C35 119.7(7)
N3 C11 N4 122.7(6)
N3 C11 S2 124.0(6)
N4 C11 S2 113.4(6)
C32 C31 C30 118.5(7)
C32 C31 H31 120.7
C30 C31 H31 120.7
C26 C25 C24 123.6(8)
C26 C25 O11 116.3(7)
C24 C25 O11 119.8(7)
C16 C15 C14 123.7(8)
C16 C15 O6 116.6(8)
C14 C15 O6 119.7(8)
O7 C19 O8 125.8(7)
O7 C19 C20 118.2(6)
O8 C19 C20 116.0(6)
C12 C17 C16 121.6(8)
C12 C17 S2 110.2(6)
C16 C17 S2 128.1(7)
O12 C36 F12 114.0(8)
O12 C36 F11 113.9(8)
F12 C36 F11 105.7(8)
O12 C36 F10 107.6(7)
F12 C36 F10 107.8(8)
F11 C36 F10 107.5(8)
C26 C27 C22 121.3(8)
C26 C27 S3 127.7(6)
C22 C27 S3 110.8(6)
C25 C24 C23 119.3(8)
C25 C24 H24 120.4
C23 C24 H24 120.4
F3 C8 F1 109.1(7)
F3 C8 F2 108.0(7)
F1 C8 F2 107.2(7)
F3 C8 O1 113.9(7)
F1 C8 O1 106.2(7)
F2 C8 O1 112.3(7)
C13 C14 C15 119.3(8)
C13 C14 H14 120.4
C15 C14 H14 120.4

loop_
_geom_bond_atom_site_label_1
_geom_bond_atom_site_label_2
_geom_bond_distance
S1 C7 1.737(8)
S1 C1 1.743(8)
S2 C11 1.731(7)
S2 C17 1.750(9)
S3 C21 1.739(7)
S3 C27 1.742(9)
S4 C29 1.737(7)
S4 C35 1.743(8)
F1 C8 1.329(10)
F2 C8 1.335(9)
F3 C8 1.319(11)
F4 C18 1.321(10)
F5 C18 1.348(10)
F6 C18 1.342(10)
F7 C28 1.351(11)
F8 C28 1.335(10)
F9 C28 1.330(10)
F10 C36 1.329(10)
F11 C36 1.329(10)
F12 C36 1.327(11)
O1 C8 1.345(10)
O1 C5 1.417(9)
O2 C9 1.247(9)
O3 C9 1.272(9)
O3 H6 1.37(8)
O4 C10 1.255(9)
O5 C10 1.254(9)
O6 C18 1.329(11)
O6 C15 1.427(10)
O7 C19 1.241(9)
O8 C19 1.272(9)
O8 H4 1.47(10)
O9 C20 1.258(9)
O10 C20 1.254(9)
O11 C28 1.303(11)
O11 C25 1.429(9)
O12 C36 1.314(11)
O12 C33 1.411(9)
N1 C1 1.312(11)
N1 H1A 0.90(9)
N1 H1B 0.89(9)
N2 C1 1.329(10)
N2 C2 1.388(10)
N2 H2 0.90(8)
N3 C11 1.302(10)
N3 H3A 0.98(9)
N3 H3B 0.85(8)
N4 C11 1.339(9)
N4 C12 1.365(11)
N4 H4 1.12(10)
N5 C21 1.282(10)
N5 H5A 0.91(9)
N5 H5B 0.88(8)
N6 C21 1.340(9)
N6 C22 1.387(10)
N6 H6 1.26(8)
N7 C29 1.309(10)
N7 H7A 0.77(8)
N7 H7B 0.95(8)
N8 C29 1.350(10)
N8 C30 1.379(10)
N8 H8 0.80(8)
C2 C7 1.388(10)
C2 C3 1.389(11)
C5 C6 1.380(11)
C5 C4 1.382(11)
C6 C7 1.400(10)
C6 H6A 0.9500
C12 C17 1.386(10)
C12 C13 1.401(11)
C35 C34 1.390(11)
C35 C30 1.391(10)
C22 C23 1.373(11)
C22 C27 1.405(10)
C9 C10 1.543(10)
C26 C27 1.371(11)
C26 C25 1.382(12)
C26 H26 0.9500
C4 C3 1.379(11)
C4 H4A 0.9500
C34 C33 1.390(11)
C34 H34 0.9500
C13 C14 1.350(12)
C13 H13 0.9500
C33 C32 1.380(11)
C23 C24 1.387(11)
C23 H23 0.9500
C20 C19 1.558(10)
C32 C31 1.378(11)
C32 H32 0.9500
C3 H3 0.9500
C16 C15 1.368(12)
C16 C17 1.391(11)
C16 H16 0.9500
C30 C31 1.391(11)
C31 H31 0.9500
C25 C24 1.386(11)
C15 C14 1.387(12)
C24 H24 0.9500
C14 H14 0.9500
